data_7224897
loop_
_publ_author_name
'Thu\'ery, Pierre'
'Harrowfield, Jack'

_publ_section_title
;
 Anchoring flexible uranyl dicarboxylate chains through stacking
 interactions of ancillary ligands on chiral U(vi) centres
;
_journal_issue 21
_journal_name_full CrystEngComm
_journal_page_first 3905
_journal_paper_doi 10.1039/C6CE00603E
_journal_volume 18
_journal_year 2016
_chemical_formula_sum 'C18 H20 N2 O6 U'
_chemical_formula_weight 598.39
_space_group_crystal_system monoclinic
_space_group_IT_number 14
_space_group_name_Hall '-P 2ybc'
_space_group_name_H-M_alt 'P 1 21/c 1'
_symmetry_space_group_name_Hall '-P 2ybc'
_symmetry_space_group_name_H-M 'P 1 21/c 1'
_atom_sites_solution_hydrogens geom
_audit_creation_method SHELXL-2014
_audit_update_record
;
2016-03-14 deposited with the CCDC.
2016-04-11 downloaded from the CCDC.
;
_cell_angle_alpha 90
_cell_angle_beta 97.677(4)
_cell_angle_gamma 90
_cell_formula_units_Z 4
_cell_length_a 6.8419(3)
_cell_length_b 14.9035(10)
_cell_length_c 18.3664(12)
_cell_measurement_reflns_used 57950
_cell_measurement_temperature 150(2)
_cell_measurement_theta_max 25.68
_cell_measurement_theta_min 2.24
_cell_volume 1856.00(19)
_computing_cell_refinement 'HKL2000 (Otwinowski & Minor, 1997)'
_computing_data_collection 'COLLECT (Nonius, 1998)'
_computing_data_reduction 'HKL2000 (Otwinowski & Minor, 1997)'
_computing_molecular_graphics 'SHELXTL (Sheldrick, 2008)'
_computing_publication_material 'SHELXTL (Sheldrick, 2008); PLATON (Spek, 2003)'
_computing_structure_refinement 'SHELXL (Sheldrick, 2015)'
_computing_structure_solution 'SHELXT (Sheldrick, 2015)'
_diffrn_ambient_temperature 150(2)
_diffrn_measured_fraction_theta_full 0.999
_diffrn_measured_fraction_theta_max 0.999
_diffrn_measurement_device_type 'Nonius Kappa-CCD area-detector diffractometer'
_diffrn_measurement_method 'two \f and four \w scans with 2\% steps (440 frames)'
_diffrn_radiation_monochromator graphite
_diffrn_radiation_source 'fine-focus sealed tube'
_diffrn_radiation_type MoK\a
_diffrn_radiation_wavelength 0.71073
_diffrn_reflns_av_R_equivalents 0.0474
_diffrn_reflns_av_unetI/netI 0.0483
_diffrn_reflns_Laue_measured_fraction_full 0.999
_diffrn_reflns_Laue_measured_fraction_max 0.999
_diffrn_reflns_limit_h_max 8
_diffrn_reflns_limit_h_min -8
_diffrn_reflns_limit_k_max 18
_diffrn_reflns_limit_k_min -18
_diffrn_reflns_limit_l_max 22
_diffrn_reflns_limit_l_min -22
_diffrn_reflns_number 57950
_diffrn_reflns_point_group_measured_fraction_full 0.999
_diffrn_reflns_point_group_measured_fraction_max 0.999
_diffrn_reflns_theta_full 25.242
_diffrn_reflns_theta_max 25.681
_diffrn_reflns_theta_min 2.238
_diffrn_standards_decay_% 0
_diffrn_standards_interval_time 0
_diffrn_standards_number 0
_exptl_absorpt_coefficient_mu 8.783
_exptl_absorpt_correction_T_max 0.541
_exptl_absorpt_correction_T_min 0.309
_exptl_absorpt_correction_type multi-scan
_exptl_absorpt_process_details 'SCALEPACK (Otwinowski & Minor, 1997)'
_exptl_crystal_colour 'translucent light yellow'
_exptl_crystal_density_diffrn 2.141
_exptl_crystal_description platelet
_exptl_crystal_F_000 1128
_exptl_crystal_size_max 0.19
_exptl_crystal_size_mid 0.14
_exptl_crystal_size_min 0.07
_refine_diff_density_max 0.892
_refine_diff_density_min -1.483
_refine_diff_density_rms 0.151
_refine_ls_extinction_method none
_refine_ls_goodness_of_fit_ref 1.128
_refine_ls_hydrogen_treatment constr
_refine_ls_matrix_type full
_refine_ls_number_parameters 244
_refine_ls_number_reflns 3514
_refine_ls_number_restraints 0
_refine_ls_restrained_S_all 1.128
_refine_ls_R_factor_all 0.0377
_refine_ls_R_factor_gt 0.0294
_refine_ls_shift/su_max 0.000
_refine_ls_shift/su_mean 0.000
_refine_ls_structure_factor_coef Fsqd
_refine_ls_weighting_details 'w=1/[\s^2^(Fo^2^)+(0.0318P)^2^+1.1325P] where P=(Fo^2^+2Fc^2^)/3'
_refine_ls_weighting_scheme calc
_refine_ls_wR_factor_gt 0.0709
_refine_ls_wR_factor_ref 0.0731
_reflns_Friedel_coverage 0.000
_reflns_number_gt 3066
_reflns_number_total 3514
_reflns_threshold_expression 'I > 2\s(I)'
_cod_data_source_file c6ce00603e1.cif
_cod_data_source_block 3
_cod_depositor_comments 'Adding full bibliography for 7224895--7224902.cif.'
_cod_database_code 7224897
_shelx_space_group_comment
;
The symmetry employed for this shelxl refinement is uniquely defined
by the following loop, which should always be used as a source of
symmetry information in preference to the above space-group names.
They are only intended as comments.
;
_shelxl_version_number 2014-3

loop_
_space_group_symop_operation_xyz
'x, y, z'
'-x, y+1/2, -z+1/2'
'-x, -y, -z'
'x, -y-1/2, z-1/2'

loop_
_atom_site_label
_atom_site_type_symbol
_atom_site_fract_x
_atom_site_fract_y
_atom_site_fract_z
_atom_site_U_iso_or_equiv
_atom_site_adp_type
_atom_site_occupancy
_atom_site_site_symmetry_order
_atom_site_calc_flag
_atom_site_refinement_flags_posn
_atom_site_refinement_flags_adp
U1 U 0.28291(2) 0.71749(2) 0.59472(2) 0.02862(9) Uani 1 1 d . .
O1 O 0.1103(5) 0.6680(3) 0.64620(18) 0.0344(9) Uani 1 1 d . .
O2 O 0.4563(5) 0.7735(2) 0.5482(2) 0.0350(9) Uani 1 1 d . .
O3 O 0.5659(5) 0.6421(3) 0.66086(18) 0.0332(8) Uani 1 1 d . .
O4 O 0.4744(5) 0.7641(3) 0.71276(18) 0.0347(8) Uani 1 1 d . .
O5 O -0.1447(5) 0.3628(3) 0.87171(19) 0.0394(9) Uani 1 1 d . .
O6 O -0.0108(5) 0.2982(3) 0.97317(19) 0.0369(9) Uani 1 1 d . .
N1 N 0.2915(5) 0.5432(3) 0.5666(2) 0.0295(10) Uani 1 1 d . .
N2 N 0.2038(5) 0.6582(3) 0.4573(2) 0.0283(9) Uani 1 1 d . .
C1 C 0.5864(7) 0.6963(4) 0.7144(3) 0.0322(12) Uani 1 1 d . .
C2 C 0.7349(7) 0.6760(4) 0.7803(3) 0.0351(13) Uani 1 1 d . .
H2A H 0.8093 0.7313 0.7959 0.042 Uiso 1 1 calc R U
H2B H 0.8300 0.6308 0.7668 0.042 Uiso 1 1 calc R U
C3 C 0.6358(8) 0.6406(4) 0.8438(3) 0.0382(13) Uani 1 1 d . .
H3A H 0.5635 0.6906 0.8637 0.046 Uiso 1 1 calc R U
H3B H 0.7392 0.6204 0.8833 0.046 Uiso 1 1 calc R U
C4 C 0.4924(8) 0.5634(4) 0.8239(3) 0.0395(14) Uani 1 1 d . .
H4A H 0.3825 0.5850 0.7876 0.047 Uiso 1 1 calc R U
H4B H 0.5615 0.5153 0.8003 0.047 Uiso 1 1 calc R U
C5 C 0.4078(8) 0.5240(4) 0.8891(3) 0.0375(13) Uani 1 1 d . .
H5A H 0.3618 0.5738 0.9183 0.045 Uiso 1 1 calc R U
H5B H 0.5142 0.4923 0.9208 0.045 Uiso 1 1 calc R U
C6 C 0.2371(8) 0.4591(4) 0.8687(3) 0.0407(14) Uani 1 1 d . .
H6A H 0.1312 0.4894 0.8356 0.049 Uiso 1 1 calc R U
H6B H 0.2831 0.4070 0.8423 0.049 Uiso 1 1 calc R U
C7 C 0.1569(8) 0.4274(4) 0.9367(3) 0.0419(14) Uani 1 1 d . .
H7A H 0.2672 0.4010 0.9703 0.050 Uiso 1 1 calc R U
H7B H 0.1100 0.4805 0.9617 0.050 Uiso 1 1 calc R U
C8 C -0.0078(7) 0.3600(4) 0.9264(3) 0.0359(13) Uani 1 1 d . .
C9 C 0.3225(7) 0.4861(4) 0.6243(3) 0.0324(12) Uani 1 1 d . .
H9 H 0.3479 0.5111 0.6723 0.039 Uiso 1 1 calc R U
C10 C 0.3195(7) 0.3950(4) 0.6178(3) 0.0323(12) Uani 1 1 d . .
H10 H 0.3454 0.3581 0.6602 0.039 Uiso 1 1 calc R U
C11 C 0.2785(6) 0.3571(4) 0.5491(3) 0.0313(12) Uani 1 1 d . .
H11 H 0.2754 0.2938 0.5430 0.038 Uiso 1 1 calc R U
C12 C 0.2415(6) 0.4145(4) 0.4887(3) 0.0299(11) Uani 1 1 d . .
H12 H 0.2120 0.3905 0.4406 0.036 Uiso 1 1 calc R U
C13 C 0.2482(6) 0.5061(4) 0.4992(3) 0.0272(11) Uani 1 1 d . .
C14 C 0.2113(6) 0.5716(4) 0.4381(3) 0.0281(11) Uani 1 1 d . .
C15 C 0.1905(7) 0.5447(4) 0.3646(3) 0.0313(12) Uani 1 1 d . .
H15 H 0.1894 0.4828 0.3523 0.038 Uiso 1 1 calc R U
C16 C 0.1716(7) 0.6092(4) 0.3102(3) 0.0373(14) Uani 1 1 d . .
H16 H 0.1598 0.5923 0.2600 0.045 Uiso 1 1 calc R U
C17 C 0.1700(7) 0.6988(4) 0.3298(3) 0.0349(13) Uani 1 1 d . .
H17 H 0.1594 0.7447 0.2935 0.042 Uiso 1 1 calc R U
C18 C 0.1844(7) 0.7198(4) 0.4038(3) 0.0323(13) Uani 1 1 d . .
H18 H 0.1801 0.7812 0.4172 0.039 Uiso 1 1 calc R U

loop_
_atom_site_aniso_label
_atom_site_aniso_U_11
_atom_site_aniso_U_22
_atom_site_aniso_U_33
_atom_site_aniso_U_23
_atom_site_aniso_U_13
_atom_site_aniso_U_12
U1 0.02951(12) 0.02865(16) 0.02766(12) -0.00209(8) 0.00369(8) 0.00105(8)
O1 0.0336(18) 0.036(2) 0.0348(19) -0.0033(17) 0.0081(15) -0.0035(17)
O2 0.0359(19) 0.035(2) 0.0345(19) -0.0053(17) 0.0066(15) -0.0047(17)
O3 0.0342(18) 0.031(2) 0.0328(19) -0.0086(17) 0.0008(14) 0.0023(17)
O4 0.040(2) 0.035(2) 0.0282(18) -0.0045(17) 0.0020(15) -0.0003(18)
O5 0.050(2) 0.032(2) 0.0347(19) 0.0099(18) -0.0012(17) -0.0068(19)
O6 0.038(2) 0.039(2) 0.0321(19) 0.0085(18) -0.0021(16) -0.0126(17)
N1 0.028(2) 0.031(3) 0.030(2) -0.001(2) 0.0020(16) 0.0019(18)
N2 0.0259(19) 0.031(3) 0.028(2) 0.000(2) 0.0031(16) 0.0017(19)
C1 0.026(2) 0.036(3) 0.035(3) 0.000(3) 0.006(2) -0.003(2)
C2 0.031(3) 0.037(3) 0.035(3) -0.002(3) -0.004(2) -0.004(2)
C3 0.038(3) 0.040(4) 0.034(3) 0.000(3) -0.001(2) -0.006(3)
C4 0.043(3) 0.042(4) 0.032(3) -0.002(3) 0.001(2) -0.007(3)
C5 0.042(3) 0.036(3) 0.033(3) 0.001(3) 0.004(2) -0.008(3)
C6 0.040(3) 0.044(4) 0.038(3) 0.004(3) 0.002(2) -0.007(3)
C7 0.054(3) 0.036(4) 0.037(3) -0.003(3) 0.008(3) -0.016(3)
C8 0.037(3) 0.037(4) 0.034(3) -0.005(3) 0.004(2) -0.004(3)
C9 0.037(3) 0.031(3) 0.028(3) 0.001(2) -0.001(2) -0.002(2)
C10 0.030(3) 0.033(3) 0.033(3) 0.008(2) 0.002(2) -0.001(2)
C11 0.023(2) 0.030(3) 0.041(3) -0.003(2) 0.006(2) -0.002(2)
C12 0.024(2) 0.034(3) 0.031(3) -0.004(2) 0.003(2) 0.001(2)
C13 0.019(2) 0.034(3) 0.029(3) -0.002(2) 0.0034(18) -0.001(2)
C14 0.021(2) 0.035(3) 0.029(3) -0.003(2) 0.0032(18) 0.000(2)
C15 0.033(3) 0.033(3) 0.027(3) -0.005(2) 0.001(2) 0.005(2)
C16 0.038(3) 0.048(4) 0.025(3) -0.002(3) 0.003(2) 0.006(3)
C17 0.027(2) 0.044(4) 0.033(3) 0.009(3) 0.002(2) 0.007(2)
C18 0.032(3) 0.032(4) 0.034(3) 0.001(2) 0.008(2) 0.001(2)

loop_
_atom_type_symbol
_atom_type_description
_atom_type_scat_dispersion_real
_atom_type_scat_dispersion_imag
_atom_type_scat_source
C C 0.0033 0.0016 'International Tables Vol C Tables 4.2.6.8 and 6.1.1.4'
H H 0.0000 0.0000 'International Tables Vol C Tables 4.2.6.8 and 6.1.1.4'
N N 0.0061 0.0033 'International Tables Vol C Tables 4.2.6.8 and 6.1.1.4'
O O 0.0106 0.0060 'International Tables Vol C Tables 4.2.6.8 and 6.1.1.4'
U U -9.6767 9.6646 'International Tables Vol C Tables 4.2.6.8 and 6.1.1.4'

loop_
_geom_angle_atom_site_label_1
_geom_angle_atom_site_label_2
_geom_angle_atom_site_label_3
_geom_angle
_geom_angle_site_symmetry_1
_geom_angle_site_symmetry_3
O2 U1 O1 175.73(16) . .
O2 U1 O6 92.07(15) . 2_556
O1 U1 O6 87.72(15) . 2_556
O2 U1 O3 85.30(15) . .
O1 U1 O3 94.84(14) . .
O6 U1 O3 177.26(13) 2_556 .
O2 U1 O5 90.64(15) . 2_556
O1 U1 O5 85.82(16) . 2_556
O6 U1 O5 53.09(12) 2_556 2_556
O3 U1 O5 126.03(12) . 2_556
O2 U1 O4 88.85(15) . .
O1 U1 O4 87.84(14) . .
O6 U1 O4 126.32(13) 2_556 .
O3 U1 O4 52.93(12) . .
O5 U1 O4 73.24(12) 2_556 .
O2 U1 N1 109.62(14) . .
O1 U1 N1 74.28(15) . .
O6 U1 N1 115.00(13) 2_556 .
O3 U1 N1 66.77(12) . .
O5 U1 N1 157.74(12) 2_556 .
O4 U1 N1 114.98(13) . .
O2 U1 N2 76.21(14) . .
O1 U1 N2 107.62(14) . .
O6 U1 N2 68.34(12) 2_556 .
O3 U1 N2 111.69(12) . .
O5 U1 N2 119.40(13) 2_556 .
O4 U1 N2 160.02(12) . .
N1 U1 N2 59.80(13) . .
C1 O3 U1 95.3(3) . .
C1 O4 U1 92.6(3) . .
C8 O5 U1 92.3(3) . 2_546
C8 O6 U1 95.4(3) . 2_546
C13 N1 C9 116.9(5) . .
C13 N1 U1 124.8(3) . .
C9 N1 U1 117.9(3) . .
C18 N2 C14 118.1(4) . .
C18 N2 U1 117.2(3) . .
C14 N2 U1 124.0(3) . .
O3 C1 O4 119.1(5) . .
O3 C1 C2 119.4(5) . .
O4 C1 C2 121.4(5) . .
C1 C2 C3 111.4(4) . .
C1 C2 H2A 109.4 . .
C3 C2 H2A 109.4 . .
C1 C2 H2B 109.4 . .
C3 C2 H2B 109.4 . .
H2A C2 H2B 108.0 . .
C2 C3 C4 114.6(4) . .
C2 C3 H3A 108.6 . .
C4 C3 H3A 108.6 . .
C2 C3 H3B 108.6 . .
C4 C3 H3B 108.6 . .
H3A C3 H3B 107.6 . .
C5 C4 C3 113.8(5) . .
C5 C4 H4A 108.8 . .
C3 C4 H4A 108.8 . .
C5 C4 H4B 108.8 . .
C3 C4 H4B 108.8 . .
H4A C4 H4B 107.7 . .
C4 C5 C6 114.4(5) . .
C4 C5 H5A 108.7 . .
C6 C5 H5A 108.7 . .
C4 C5 H5B 108.7 . .
C6 C5 H5B 108.7 . .
H5A C5 H5B 107.6 . .
C7 C6 C5 110.4(5) . .
C7 C6 H6A 109.6 . .
C5 C6 H6A 109.6 . .
C7 C6 H6B 109.6 . .
C5 C6 H6B 109.6 . .
H6A C6 H6B 108.1 . .
C8 C7 C6 117.1(5) . .
C8 C7 H7A 108.0 . .
C6 C7 H7A 108.0 . .
C8 C7 H7B 108.0 . .
C6 C7 H7B 108.0 . .
H7A C7 H7B 107.3 . .
O6 C8 O5 118.8(5) . .
O6 C8 C7 118.8(5) . .
O5 C8 C7 122.4(5) . .
N1 C9 C10 123.9(5) . .
N1 C9 H9 118.0 . .
C10 C9 H9 118.0 . .
C9 C10 C11 119.3(5) . .
C9 C10 H10 120.4 . .
C11 C10 H10 120.4 . .
C10 C11 C12 118.0(6) . .
C10 C11 H11 121.0 . .
C12 C11 H11 121.0 . .
C13 C12 C11 119.8(5) . .
C13 C12 H12 120.1 . .
C11 C12 H12 120.1 . .
N1 C13 C12 122.1(5) . .
N1 C13 C14 114.7(5) . .
C12 C13 C14 123.2(5) . .
N2 C14 C15 121.8(5) . .
N2 C14 C13 116.4(4) . .
C15 C14 C13 121.8(5) . .
C16 C15 C14 119.2(5) . .
C16 C15 H15 120.4 . .
C14 C15 H15 120.4 . .
C15 C16 C17 119.2(5) . .
C15 C16 H16 120.4 . .
C17 C16 H16 120.4 . .
C16 C17 C18 118.1(5) . .
C16 C17 H17 121.0 . .
C18 C17 H17 121.0 . .
N2 C18 C17 123.6(5) . .
N2 C18 H18 118.2 . .
C17 C18 H18 118.2 . .

loop_
_geom_bond_atom_site_label_1
_geom_bond_atom_site_label_2
_geom_bond_distance
_geom_bond_site_symmetry_2
U1 O2 1.762(4) .
U1 O1 1.770(3) .
U1 O6 2.418(3) 2_556
U1 O3 2.421(3) .
U1 O5 2.473(4) 2_556
U1 O4 2.478(3) .
U1 N1 2.651(5) .
U1 N2 2.660(4) .
O3 C1 1.266(6) .
O4 C1 1.267(6) .
O5 C8 1.279(6) .
O5 U1 2.473(4) 2_546
O6 C8 1.262(6) .
O6 U1 2.418(3) 2_546
N1 C13 1.353(6) .
N1 C9 1.353(7) .
N2 C18 1.338(7) .
N2 C14 1.341(7) .
C1 C2 1.503(7) .
C2 C3 1.520(7) .
C2 H2A 0.9900 .
C2 H2B 0.9900 .
C3 C4 1.525(8) .
C3 H3A 0.9900 .
C3 H3B 0.9900 .
C4 C5 1.516(7) .
C4 H4A 0.9900 .
C4 H4B 0.9900 .
C5 C6 1.524(7) .
C5 H5A 0.9900 .
C5 H5B 0.9900 .
C6 C7 1.505(8) .
C6 H6A 0.9900 .
C6 H6B 0.9900 .
C7 C8 1.503(7) .
C7 H7A 0.9900 .
C7 H7B 0.9900 .
C9 C10 1.363(8) .
C9 H9 0.9500 .
C10 C11 1.376(7) .
C10 H10 0.9500 .
C11 C12 1.398(7) .
C11 H11 0.9500 .
C12 C13 1.378(8) .
C12 H12 0.9500 .
C13 C14 1.483(7) .
C14 C15 1.397(7) .
C15 C16 1.380(8) .
C15 H15 0.9500 .
C16 C17 1.384(8) .
C16 H16 0.9500 .
C17 C18 1.384(7) .
C17 H17 0.9500 .
C18 H18 0.9500 .
